data_4066918
loop_
_publ_author_name
'Liu, Fu-Chen'
'Lin, Yu-Liang'
'Yang, Pei-Shan'
'Lee, Gene-Hsian'
'Peng, Shie-Ming'

_publ_section_title
;
 [3+2] Cycloadditions of Molybdenum(II) Azide Complexes with Nitriles and
 an Alkyne
;
_journal_issue 19
_journal_name_full Organometallics
_journal_page_first 4282
_journal_paper_doi 10.1021/om1007083
_journal_volume 29
_journal_year 2010
_chemical_formula_sum 'C14 H18 Mo N6 O2'
_chemical_formula_weight 398.28
_chemical_name_systematic
; 
 ? 
;
_space_group_IT_number 2
_symmetry_cell_setting triclinic
_symmetry_space_group_name_Hall '-P 1'
_symmetry_space_group_name_H-M 'P -1'
_atom_sites_solution_hydrogens geom
_atom_sites_solution_primary direct
_atom_sites_solution_secondary difmap
_audit_creation_method SHELXL-97
_cell_angle_alpha 110.416(2)
_cell_angle_beta 102.060(2)
_cell_angle_gamma 91.906(2)
_cell_formula_units_Z 2
_cell_length_a 7.6295(7)
_cell_length_b 9.8074(9)
_cell_length_c 11.8453(11)
_cell_measurement_reflns_used 3696
_cell_measurement_temperature 150(2)
_cell_measurement_theta_max 26.95
_cell_measurement_theta_min 2.23
_cell_volume 806.86(13)
_computing_cell_refinement 'Bruker SAINT'
_computing_data_collection 'Bruker SMART'
_computing_data_reduction 'Bruker SAINT'
_computing_molecular_graphics 'Bruker SHELXTL'
_computing_publication_material 'Bruker SHELXTL'
_computing_structure_refinement 'SHELXL-97 (Sheldrick, 1997)'
_computing_structure_solution 'SHELXS-97 (Sheldrick, 1990)'
_diffrn_ambient_temperature 150(2)
_diffrn_measured_fraction_theta_full 0.999
_diffrn_measured_fraction_theta_max 0.999
_diffrn_measurement_device_type 'BRUKER SMART APEXCCD area detector'
_diffrn_measurement_method 'omega scans'
_diffrn_radiation_monochromator graphite
_diffrn_radiation_source 'fine-focus sealed tube'
_diffrn_radiation_type MoK\a
_diffrn_radiation_wavelength 0.71073
_diffrn_reflns_av_R_equivalents 0.0307
_diffrn_reflns_av_sigmaI/netI 0.0382
_diffrn_reflns_limit_h_max 9
_diffrn_reflns_limit_h_min -9
_diffrn_reflns_limit_k_max 12
_diffrn_reflns_limit_k_min -12
_diffrn_reflns_limit_l_max 15
_diffrn_reflns_limit_l_min -15
_diffrn_reflns_number 10455
_diffrn_reflns_theta_full 27.50
_diffrn_reflns_theta_max 27.50
_diffrn_reflns_theta_min 1.89
_exptl_absorpt_coefficient_mu 0.832
_exptl_absorpt_correction_T_max 0.9068
_exptl_absorpt_correction_T_min 0.8191
_exptl_absorpt_correction_type multi-scan
_exptl_crystal_colour yellow
_exptl_crystal_density_diffrn 1.639
_exptl_crystal_density_meas ?
_exptl_crystal_density_method 'not measured'
_exptl_crystal_description block
_exptl_crystal_F_000 404
_exptl_crystal_size_max 0.25
_exptl_crystal_size_mid 0.25
_exptl_crystal_size_min 0.12
_refine_diff_density_max 0.520
_refine_diff_density_min -0.429
_refine_diff_density_rms 0.077
_refine_ls_extinction_method none
_refine_ls_goodness_of_fit_ref 1.021
_refine_ls_hydrogen_treatment constr
_refine_ls_matrix_type full
_refine_ls_number_parameters 208
_refine_ls_number_reflns 3689
_refine_ls_number_restraints 0
_refine_ls_restrained_S_all 1.021
_refine_ls_R_factor_all 0.0305
_refine_ls_R_factor_gt 0.0273
_refine_ls_shift/su_max 0.001
_refine_ls_shift/su_mean 0.000
_refine_ls_structure_factor_coef Fsqd
_refine_ls_weighting_details 'calc w=1/[\s^2^(Fo^2^)+(0.0364P)^2^+0.1258P] where P=(Fo^2^+2Fc^2^)/3'
_refine_ls_weighting_scheme calc
_refine_ls_wR_factor_gt 0.0660
_refine_ls_wR_factor_ref 0.0676
_reflns_number_gt 3418
_reflns_number_total 3689
_reflns_threshold_expression >2sigma(I)
_cod_data_source_file om1007083_si_002.cif
_cod_data_source_block ic13219
_cod_depositor_comments
;
The following automatic conversions were performed:

'_symmetry_cell_setting' value 'Triclinic' changed to 'triclinic'
according to /home/saulius/struct/CIF-dictionaries/cif_core.dic
dictionary named 'cif_core.dic' version 2.4.1 from 2010-06-29.

Automatic conversion script
Id: cif_fix_values 1715 2011-07-08 13:25:40Z adriana 

The following automatic conversions were performed:

'_exptl_crystal_density_meas' value 'not_measured' was changed to '?'
- the value is perceived as not measured.

Automatic conversion script
Id: cif_fix_values 3008 2015-01-20 13:52:24Z robertas 
;
_cod_original_sg_symbol_H-M P-1
_cod_database_code 4066918

loop_
_symmetry_equiv_pos_as_xyz
'x, y, z'
'-x, -y, -z'

loop_
_atom_site_label
_atom_site_type_symbol
_atom_site_fract_x
_atom_site_fract_y
_atom_site_fract_z
_atom_site_U_iso_or_equiv
_atom_site_adp_type
_atom_site_occupancy
_atom_site_symmetry_multiplicity
_atom_site_calc_flag
_atom_site_refinement_flags
Mo Mo 0.78138(2) 0.687170(19) 0.845714(15) 0.01594(7) Uani 1 1 d .
N1 N 0.7158(2) 0.7748(2) 0.60599(17) 0.0210(4) Uani 1 1 d .
N2 N 0.6380(2) 0.70069(19) 0.66264(16) 0.0195(4) Uani 1 1 d .
N3 N 0.4685(3) 0.6530(2) 0.60334(17) 0.0235(4) Uani 1 1 d .
N4 N 0.4321(3) 0.6953(2) 0.50582(17) 0.0240(4) Uani 1 1 d .
N5 N 1.0112(2) 0.7347(2) 0.77007(16) 0.0209(4) Uani 1 1 d .
H5A H 0.9861 0.8077 0.7391 0.025 Uiso 1 1 calc R
H5B H 1.1133 0.7686 0.8335 0.025 Uiso 1 1 calc R
N6 N 0.8461(2) 0.4632(2) 0.73133(17) 0.0222(4) Uani 1 1 d .
H6A H 0.8419 0.4005 0.7734 0.027 Uiso 1 1 calc R
H6B H 0.7608 0.4253 0.6575 0.027 Uiso 1 1 calc R
C1 C 0.7801(3) 0.8944(2) 0.9410(2) 0.0206(4) Uani 1 1 d .
C2 C 0.9449(3) 0.7039(2) 1.0015(2) 0.0221(5) Uani 1 1 d .
C3 C 0.6539(3) 0.5501(3) 0.9384(2) 0.0329(6) Uani 1 1 d .
H3A H 0.6792 0.4469 0.9168 0.039 Uiso 1 1 calc R
H3B H 0.6520 0.5999 1.0266 0.039 Uiso 1 1 calc R
C4 C 0.5250(3) 0.5830(3) 0.8499(2) 0.0262(5) Uani 1 1 d .
H4 H 0.4463 0.5053 0.7753 0.031 Uiso 1 1 calc R
C5 C 0.4994(3) 0.7323(3) 0.8843(2) 0.0258(5) Uani 1 1 d .
H5C H 0.4947 0.7850 0.9715 0.031 Uiso 1 1 calc R
H5D H 0.4135 0.7608 0.8235 0.031 Uiso 1 1 calc R
C6 C 1.0475(3) 0.6048(3) 0.6707(2) 0.0262(5) Uani 1 1 d .
H6C H 1.1714 0.6196 0.6605 0.031 Uiso 1 1 calc R
H6D H 0.9614 0.5897 0.5911 0.031 Uiso 1 1 calc R
C7 C 1.0270(3) 0.4736(3) 0.7064(2) 0.0315(6) Uani 1 1 d .
H7A H 1.0400 0.3838 0.6383 0.038 Uiso 1 1 calc R
H7B H 1.1213 0.4841 0.7813 0.038 Uiso 1 1 calc R
C8 C 0.5852(3) 0.7685(2) 0.50992(19) 0.0211(4) Uani 1 1 d .
C9 C 0.6090(3) 0.8354(2) 0.4193(2) 0.0247(5) Uani 1 1 d .
C10 C 0.7800(4) 0.8746(3) 0.4099(2) 0.0314(5) Uani 1 1 d .
H10 H 0.8831 0.8612 0.4640 0.038 Uiso 1 1 calc R
C11 C 0.8015(4) 0.9332(3) 0.3222(3) 0.0414(7) Uani 1 1 d .
H11 H 0.9190 0.9602 0.3162 0.050 Uiso 1 1 calc R
C12 C 0.6507(5) 0.9524(3) 0.2432(2) 0.0434(7) Uani 1 1 d .
H12 H 0.6648 0.9915 0.1823 0.052 Uiso 1 1 calc R
C13 C 0.4818(4) 0.9151(3) 0.2527(2) 0.0402(7) Uani 1 1 d .
H13 H 0.3791 0.9294 0.1987 0.048 Uiso 1 1 calc R
C14 C 0.4586(4) 0.8568(3) 0.3404(2) 0.0318(6) Uani 1 1 d .
H14 H 0.3406 0.8315 0.3466 0.038 Uiso 1 1 calc R
O1 O 0.7840(2) 1.01619(18) 1.00136(15) 0.0285(4) Uani 1 1 d .
O2 O 1.0395(2) 0.7220(2) 1.09702(15) 0.0339(4) Uani 1 1 d .

loop_
_atom_site_aniso_label
_atom_site_aniso_U_11
_atom_site_aniso_U_22
_atom_site_aniso_U_33
_atom_site_aniso_U_23
_atom_site_aniso_U_13
_atom_site_aniso_U_12
Mo 0.01432(10) 0.01941(11) 0.01426(10) 0.00740(8) 0.00177(7) 0.00037(7)
N1 0.0219(9) 0.0259(10) 0.0182(9) 0.0120(8) 0.0037(7) 0.0027(7)
N2 0.0180(9) 0.0229(9) 0.0180(9) 0.0084(8) 0.0031(7) 0.0025(7)
N3 0.0219(10) 0.0282(10) 0.0188(9) 0.0094(8) 0.0003(8) 0.0011(8)
N4 0.0228(10) 0.0270(10) 0.0201(9) 0.0099(8) -0.0016(8) 0.0017(8)
N5 0.0184(9) 0.0252(10) 0.0165(9) 0.0052(8) 0.0032(7) -0.0012(7)
N6 0.0236(10) 0.0213(9) 0.0194(9) 0.0079(8) -0.0008(8) 0.0020(7)
C1 0.0172(10) 0.0276(12) 0.0183(10) 0.0109(9) 0.0026(8) 0.0023(9)
C2 0.0231(11) 0.0235(11) 0.0221(11) 0.0107(9) 0.0060(9) 0.0040(9)
C3 0.0323(13) 0.0393(14) 0.0385(14) 0.0248(12) 0.0145(11) 0.0017(11)
C4 0.0199(11) 0.0321(13) 0.0285(12) 0.0120(10) 0.0088(10) -0.0026(9)
C5 0.0177(11) 0.0368(13) 0.0231(12) 0.0107(10) 0.0059(9) 0.0019(9)
C6 0.0202(11) 0.0340(13) 0.0211(11) 0.0045(10) 0.0075(9) 0.0028(9)
C7 0.0273(13) 0.0330(13) 0.0301(13) 0.0062(11) 0.0057(10) 0.0118(10)
C8 0.0261(11) 0.0185(10) 0.0176(10) 0.0059(9) 0.0035(9) 0.0047(9)
C9 0.0375(13) 0.0202(11) 0.0154(10) 0.0061(9) 0.0044(9) 0.0064(10)
C10 0.0388(14) 0.0315(13) 0.0279(13) 0.0131(11) 0.0116(11) 0.0068(11)
C11 0.0606(19) 0.0359(15) 0.0354(15) 0.0158(12) 0.0229(14) 0.0067(13)
C12 0.082(2) 0.0300(14) 0.0218(13) 0.0120(11) 0.0148(14) 0.0034(14)
C13 0.067(2) 0.0286(14) 0.0215(13) 0.0125(11) -0.0034(13) 0.0063(13)
C14 0.0426(15) 0.0245(12) 0.0228(12) 0.0078(10) -0.0024(11) 0.0021(11)
O1 0.0303(9) 0.0256(9) 0.0256(9) 0.0056(7) 0.0042(7) 0.0030(7)
O2 0.0349(10) 0.0451(11) 0.0216(9) 0.0165(8) -0.0017(7) 0.0061(8)

loop_
_atom_type_symbol
_atom_type_description
_atom_type_scat_dispersion_real
_atom_type_scat_dispersion_imag
_atom_type_scat_source
C C 0.0033 0.0016 'International Tables Vol C Tables 4.2.6.8 and 6.1.1.4'
H H 0.0000 0.0000 'International Tables Vol C Tables 4.2.6.8 and 6.1.1.4'
N N 0.0061 0.0033 'International Tables Vol C Tables 4.2.6.8 and 6.1.1.4'
O O 0.0106 0.0060 'International Tables Vol C Tables 4.2.6.8 and 6.1.1.4'
Mo Mo -1.6832 0.6857 'International Tables Vol C Tables 4.2.6.8 and 6.1.1.4'

loop_
_geom_angle_atom_site_label_1
_geom_angle_atom_site_label_2
_geom_angle_atom_site_label_3
_geom_angle
C2 Mo C1 80.08(9)
C2 Mo C4 104.42(9)
C1 Mo C4 104.07(9)
C2 Mo N5 91.45(8)
C1 Mo N5 92.15(8)
C4 Mo N5 158.90(8)
C2 Mo N2 167.79(8)
C1 Mo N2 94.59(8)
C4 Mo N2 87.49(8)
N5 Mo N2 77.69(7)
C2 Mo N6 96.49(8)
C1 Mo N6 166.86(8)
C4 Mo N6 89.06(8)
N5 Mo N6 75.19(7)
N2 Mo N6 86.23(6)
C2 Mo C3 69.95(9)
C1 Mo C3 108.55(9)
C4 Mo C3 36.42(8)
N5 Mo C3 148.53(8)
N2 Mo C3 122.26(8)
N6 Mo C3 81.77(8)
C2 Mo C5 107.73(9)
C1 Mo C5 69.39(9)
C4 Mo C5 36.27(8)
N5 Mo C5 149.86(8)
N2 Mo C5 80.22(7)
N6 Mo C5 123.55(8)
C3 Mo C5 61.60(9)
C8 N1 N2 103.84(17)
N3 N2 N1 110.55(17)
N3 N2 Mo 127.00(14)
N1 N2 Mo 122.15(13)
N2 N3 N4 108.18(18)
C8 N4 N3 105.43(17)
C6 N5 Mo 112.98(13)
C7 N6 Mo 110.87(14)
O1 C1 Mo 177.20(19)
O2 C2 Mo 176.0(2)
C4 C3 Mo 67.25(12)
C5 C4 C3 114.3(2)
C5 C4 Mo 76.58(13)
C3 C4 Mo 76.34(13)
C4 C5 Mo 67.15(12)
N5 C6 C7 108.36(18)
N6 C7 C6 108.20(18)
N1 C8 N4 112.00(19)
N1 C8 C9 123.4(2)
N4 C8 C9 124.6(2)
C10 C9 C14 119.3(2)
C10 C9 C8 120.7(2)
C14 C9 C8 120.0(2)
C9 C10 C11 120.5(3)
C10 C11 C12 119.6(3)
C13 C12 C11 120.2(2)
C12 C13 C14 120.7(3)
C13 C14 C9 119.7(3)

loop_
_geom_bond_atom_site_label_1
_geom_bond_atom_site_label_2
_geom_bond_distance
Mo C2 1.950(2)
Mo C1 1.952(2)
Mo C4 2.195(2)
Mo N5 2.2333(18)
Mo N2 2.2663(17)
Mo N6 2.2762(18)
Mo C3 2.313(2)
Mo C5 2.317(2)
N1 C8 1.328(3)
N1 N2 1.345(2)
N2 N3 1.317(2)
N3 N4 1.339(2)
N4 C8 1.334(3)
N5 C6 1.483(3)
N6 C7 1.478(3)
C1 O1 1.154(3)
C2 O2 1.158(3)
C3 C4 1.413(3)
C4 C5 1.409(3)
C6 C7 1.500(3)
C8 C9 1.476(3)
C9 C10 1.385(3)
C9 C14 1.392(3)
C10 C11 1.386(3)
C11 C12 1.386(4)
C12 C13 1.365(4)
C13 C14 1.386(3)
